data_4505775
loop_
_publ_author_name
'Ma, Bao-Qing'
'Zhang, Yuegang'
'Coppens, Philip'

_publ_section_title
;
 Structural Variation and Supramolecular Isomerism in
 theC-Methylcalix[4]resorcinarene/Bipyridine System
;
_journal_issue 1
_journal_name_full 'Crystal Growth &amp; Design'
_journal_page_first 7
_journal_page_last 13
_journal_paper_doi 10.1021/cg0155595
_journal_volume 2
_journal_year 2002
_chemical_formula_sum 'C52 H48 N4 O8'
_chemical_formula_weight 856.94
_chemical_name_systematic ?
_space_group_IT_number 2
_symmetry_cell_setting triclinic
_symmetry_space_group_name_Hall '-P 1'
_symmetry_space_group_name_H-M 'P -1'
_atom_sites_solution_hydrogens geom
_atom_sites_solution_primary direct
_atom_sites_solution_secondary difmap
_audit_creation_method SHELXL-97
_cell_angle_alpha 101.312(6)
_cell_angle_beta 100.335(6)
_cell_angle_gamma 95.999(4)
_cell_formula_units_Z 1
_cell_length_a 6.9270(11)
_cell_length_b 10.8968(18)
_cell_length_c 14.735(2)
_cell_measurement_temperature 90(1)
_cell_volume 1061.6(3)
_computing_cell_refinement SMART
_computing_data_collection 'SMART CCD 1000'
_computing_data_reduction SAINT
_computing_molecular_graphics XP
_computing_publication_material XCIF
_computing_structure_refinement 'SHELXL-97 (Sheldrick, 1997)'
_computing_structure_solution 'SHELXS-97 (Sheldrick, 1990)'
_diffrn_ambient_temperature 90(1)
_diffrn_measured_fraction_theta_full 0.888
_diffrn_measured_fraction_theta_max 0.888
_diffrn_radiation_monochromator graphite
_diffrn_radiation_source 'fine-focus sealed tube'
_diffrn_radiation_type MoK\a
_diffrn_radiation_wavelength 0.71073
_diffrn_reflns_av_R_equivalents 0.0470
_diffrn_reflns_av_sigmaI/netI 0.0697
_diffrn_reflns_limit_h_max 9
_diffrn_reflns_limit_h_min -8
_diffrn_reflns_limit_k_max 14
_diffrn_reflns_limit_k_min -13
_diffrn_reflns_limit_l_max 19
_diffrn_reflns_limit_l_min -19
_diffrn_reflns_number 10887
_diffrn_reflns_theta_full 28.69
_diffrn_reflns_theta_max 28.69
_diffrn_reflns_theta_min 1.44
_exptl_absorpt_coefficient_mu 0.091
_exptl_crystal_colour 'light yellow'
_exptl_crystal_density_diffrn 1.340
_exptl_crystal_density_method 'not measured'
_exptl_crystal_description block
_exptl_crystal_F_000 452
_exptl_crystal_size_max 0.28
_exptl_crystal_size_mid 0.24
_exptl_crystal_size_min 0.14
_refine_diff_density_max 0.471
_refine_diff_density_min -0.424
_refine_diff_density_rms 0.066
_refine_ls_extinction_coef 0.033(7)
_refine_ls_extinction_expression Fc^*^=kFc[1+0.001xFc^2^\l^3^/sin(2\q)]^-1/4^
_refine_ls_extinction_method SHELXL
_refine_ls_goodness_of_fit_ref 1.060
_refine_ls_hydrogen_treatment mixed
_refine_ls_matrix_type full
_refine_ls_number_parameters 427
_refine_ls_number_reflns 4870
_refine_ls_number_restraints 0
_refine_ls_restrained_S_all 1.060
_refine_ls_R_factor_all 0.1115
_refine_ls_R_factor_gt 0.0669
_refine_ls_shift/su_max 0.001
_refine_ls_shift/su_mean 0.000
_refine_ls_structure_factor_coef Fsqd
_refine_ls_weighting_details 'calc w=1/[\s^2^(Fo^2^)+(0.1207P)^2^+0.0000P] where P=(Fo^2^+2Fc^2^)/3'
_refine_ls_weighting_scheme calc
_refine_ls_wR_factor_gt 0.1889
_refine_ls_wR_factor_ref 0.2147
_reflns_number_gt 2888
_reflns_number_total 4870
_reflns_threshold_expression >2sigma(I)
_cod_data_source_file cg0155595_s1.cif
_cod_data_source_block compound_1
_cod_original_sg_symbol_H-M P-1
_cod_database_code 4505775

loop_
_symmetry_equiv_pos_as_xyz
'x, y, z'
'-x, -y, -z'

loop_
_atom_site_label
_atom_site_type_symbol
_atom_site_fract_x
_atom_site_fract_y
_atom_site_fract_z
_atom_site_U_iso_or_equiv
_atom_site_adp_type
_atom_site_occupancy
_atom_site_symmetry_multiplicity
_atom_site_calc_flag
_atom_site_refinement_flags
O1 O 0.1426(3) 1.85598(16) 0.72772(13) 0.0337(5) Uani 1 1 d .
O2 O 0.2952(3) 1.45919(17) 0.79501(13) 0.0344(5) Uani 1 1 d .
O3 O 0.0560(3) 1.09307(18) 0.70948(13) 0.0368(5) Uani 1 1 d .
O4 O 0.3528(3) 1.0374(2) 0.43719(15) 0.0372(5) Uani 1 1 d .
C1 C -0.4506(4) 1.6823(3) 0.5929(2) 0.0359(6) Uani 1 1 d .
C2 C -0.2329(4) 1.7464(2) 0.61485(18) 0.0275(6) Uani 1 1 d .
C3 C -0.0887(4) 1.6687(2) 0.65826(16) 0.0246(5) Uani 1 1 d .
C4 C 0.0948(4) 1.7271(2) 0.71521(17) 0.0259(5) Uani 1 1 d .
C5 C 0.2233(4) 1.6582(2) 0.76045(17) 0.0266(6) Uani 1 1 d .
C6 C 0.1742(4) 1.5294(2) 0.75016(16) 0.0255(5) Uani 1 1 d .
C7 C -0.0079(4) 1.4659(2) 0.69304(16) 0.0254(5) Uani 1 1 d .
C8 C -0.1317(4) 1.5383(2) 0.64912(16) 0.0242(5) Uani 1 1 d .
C9 C -0.0600(4) 1.3252(2) 0.68432(17) 0.0274(6) Uani 1 1 d .
C10 C -0.2870(4) 1.2802(3) 0.6594(2) 0.0335(6) Uani 1 1 d .
C11 C 0.0457(3) 1.2476(2) 0.61616(17) 0.0251(5) Uani 1 1 d .
C12 C 0.1046(4) 1.1341(2) 0.63276(17) 0.0269(6) Uani 1 1 d .
C13 C 0.2074(4) 1.0645(2) 0.57426(18) 0.0284(6) Uani 1 1 d .
C14 C 0.2468(3) 1.1053(2) 0.49558(17) 0.0272(6) Uani 1 1 d .
C15 C 0.1831(3) 1.2138(2) 0.47230(16) 0.0247(5) Uani 1 1 d .
C16 C 0.0846(4) 1.2833(2) 0.53444(16) 0.0254(6) Uani 1 1 d .
C17 C 1.2787(16) 1.3796(11) 1.0069(7) 0.092(4) Uani 0.486(4) 1 d P
C18 C 1.0984(19) 1.2963(12) 0.9588(6) 0.095(4) Uani 0.486(4) 1 d P
C20 C 1.0915(8) 1.2200(7) 1.0916(4) 0.0436(16) Uani 0.486(4) 1 d P
C21 C 1.2578(9) 1.3041(7) 1.1371(4) 0.0481(17) Uani 0.486(4) 1 d P
C23 C 0.7754(8) 1.1010(5) 0.8502(4) 0.0314(13) Uani 0.486(4) 1 d P
C24 C 0.5986(10) 1.0184(7) 0.8067(4) 0.0330(15) Uani 0.486(4) 1 d P
C25 C 0.5317(9) 0.9921(5) 0.9467(4) 0.0366(14) Uani 0.486(4) 1 d P
C26 C 0.6998(9) 1.0717(5) 0.9962(4) 0.0344(14) Uani 0.486(4) 1 d P
N1 N 1.3641(4) 1.3949(3) 1.0850(2) 0.0593(8) Uani 1 1 d .
C17' C 1.1959(10) 1.4067(6) 1.1003(4) 0.0540(19) Uani 0.514(4) 1 d P
C18' C 1.0230(9) 1.3306(7) 1.0469(5) 0.0533(18) Uani 0.514(4) 1 d P
C19 C 1.0210(6) 1.2288(4) 0.9839(4) 0.0785(15) Uani 1 1 d .
C20' C 1.2143(9) 1.2391(6) 0.9410(4) 0.0357(14) Uani 0.514(4) 1 d P
C21' C 1.3804(10) 1.3212(6) 0.9964(5) 0.0414(16) Uani 0.514(4) 1 d P
C22 C 0.8410(6) 1.1395(4) 0.9321(4) 0.0899(17) Uani 1 1 d .
C23' C 0.6793(10) 1.1917(7) 0.8841(5) 0.0543(19) Uani 0.514(4) 1 d P
C24' C 0.5116(10) 1.1022(6) 0.8333(4) 0.0519(19) Uani 0.514(4) 1 d P
N2 N 0.4977(6) 0.9724(3) 0.8335(4) 0.1001(17) Uani 1 1 d .
C25' C 0.6951(9) 0.9408(6) 0.8382(4) 0.0434(16) Uani 0.514(4) 1 d P
C26' C 0.8681(9) 1.0224(6) 0.8865(4) 0.0472(17) Uani 0.514(4) 1 d P
H8A H -0.258(4) 1.498(3) 0.6098(19) 0.032(7) Uiso 1 1 d .
H13A H 0.253(3) 0.992(2) 0.5859(16) 0.015(6) Uiso 1 1 d .
H5A H 0.349(4) 1.700(3) 0.8019(19) 0.030(7) Uiso 1 1 d .
H10A H -0.348(4) 1.282(3) 0.594(2) 0.034(7) Uiso 1 1 d .
H1B H -0.536(4) 1.742(3) 0.5757(19) 0.034(7) Uiso 1 1 d .
H2A H -0.225(4) 1.821(3) 0.659(2) 0.035(7) Uiso 1 1 d .
H1A H -0.482(6) 1.590(4) 0.534(3) 0.075(11) Uiso 1 1 d .
H9A H -0.009(4) 1.311(2) 0.7484(19) 0.027(7) Uiso 1 1 d .
H16A H 0.057(4) 1.364(3) 0.5167(18) 0.031(7) Uiso 1 1 d .
H10C H -0.309(4) 1.196(3) 0.6664(19) 0.031(7) Uiso 1 1 d .
H10B H -0.368(4) 1.332(3) 0.705(2) 0.042(8) Uiso 1 1 d .
H1C H -0.485(4) 1.656(3) 0.646(2) 0.046(9) Uiso 1 1 d .
H3 H 0.086(7) 1.006(5) 0.704(3) 0.105(16) Uiso 1 1 d .
H2 H 0.405(7) 1.513(4) 0.825(3) 0.093(15) Uiso 1 1 d .
H1 H 0.275(7) 1.887(4) 0.758(3) 0.078(12) Uiso 1 1 d .
H4 H 0.371(11) 0.989(8) 0.463(6) 0.21(4) Uiso 1 1 d .

loop_
_atom_site_aniso_label
_atom_site_aniso_U_11
_atom_site_aniso_U_22
_atom_site_aniso_U_33
_atom_site_aniso_U_23
_atom_site_aniso_U_13
_atom_site_aniso_U_12
O1 0.0370(11) 0.0205(9) 0.0372(10) 0.0062(8) -0.0051(8) -0.0018(8)
O2 0.0336(10) 0.0291(10) 0.0365(11) 0.0120(8) -0.0059(8) 0.0004(8)
O3 0.0522(12) 0.0318(11) 0.0310(10) 0.0153(8) 0.0098(9) 0.0089(9)
O4 0.0391(11) 0.0390(11) 0.0380(11) 0.0108(9) 0.0092(9) 0.0186(9)
C1 0.0321(15) 0.0429(17) 0.0348(15) 0.0148(13) 0.0047(12) 0.0069(13)
C2 0.0293(13) 0.0260(13) 0.0259(13) 0.0036(11) 0.0046(10) 0.0049(10)
C3 0.0288(13) 0.0257(12) 0.0196(11) 0.0048(9) 0.0057(10) 0.0045(10)
C4 0.0302(13) 0.0217(12) 0.0235(12) 0.0042(9) 0.0042(10) -0.0022(10)
C5 0.0253(13) 0.0268(13) 0.0230(12) 0.0040(10) -0.0010(10) -0.0039(10)
C6 0.0278(13) 0.0277(13) 0.0214(12) 0.0076(10) 0.0040(10) 0.0028(10)
C7 0.0295(13) 0.0236(12) 0.0215(12) 0.0039(9) 0.0043(10) -0.0001(10)
C8 0.0253(12) 0.0260(12) 0.0179(11) 0.0014(9) 0.0022(10) -0.0012(10)
C9 0.0320(14) 0.0258(13) 0.0222(12) 0.0065(10) 0.0018(10) -0.0020(10)
C10 0.0363(15) 0.0261(14) 0.0364(16) 0.0070(12) 0.0067(12) -0.0021(11)
C11 0.0240(12) 0.0233(12) 0.0241(12) 0.0036(10) -0.0007(10) -0.0015(10)
C12 0.0270(13) 0.0266(13) 0.0249(12) 0.0104(10) -0.0030(10) -0.0002(10)
C13 0.0273(13) 0.0266(13) 0.0297(13) 0.0092(11) -0.0023(10) 0.0056(11)
C14 0.0218(12) 0.0286(13) 0.0283(13) 0.0035(10) -0.0007(10) 0.0058(10)
C15 0.0228(12) 0.0255(13) 0.0221(12) 0.0044(10) -0.0020(9) -0.0004(10)
C16 0.0279(13) 0.0219(12) 0.0244(13) 0.0060(10) 0.0003(10) 0.0017(10)
C17 0.085(7) 0.105(9) 0.060(6) 0.047(6) -0.040(6) -0.065(7)
C18 0.100(9) 0.118(10) 0.031(4) 0.022(5) -0.048(5) -0.044(8)
C20 0.027(3) 0.065(4) 0.030(3) 0.000(3) -0.002(2) -0.003(3)
C21 0.033(3) 0.071(5) 0.033(3) 0.003(3) 0.004(3) -0.004(3)
C23 0.024(3) 0.037(3) 0.032(3) 0.010(3) 0.004(2) -0.005(2)
C24 0.032(3) 0.044(4) 0.016(3) 0.003(2) -0.006(2) 0.001(3)
C25 0.041(3) 0.037(3) 0.028(3) 0.007(2) 0.005(2) -0.007(3)
C26 0.041(3) 0.038(3) 0.023(3) 0.008(2) 0.010(2) -0.008(2)
N1 0.0431(16) 0.0525(18) 0.0594(19) -0.0128(14) -0.0177(15) 0.0007(13)
C17' 0.052(4) 0.057(4) 0.040(3) -0.016(3) 0.019(3) -0.014(3)
C18' 0.040(3) 0.061(4) 0.049(4) -0.010(3) 0.020(3) -0.011(3)
C19 0.044(2) 0.057(3) 0.101(4) -0.030(2) -0.023(2) 0.0066(19)
C20' 0.033(3) 0.035(3) 0.034(3) 0.005(2) 0.003(3) -0.008(3)
C21' 0.033(3) 0.041(4) 0.043(4) 0.001(3) 0.004(3) -0.003(3)
C22 0.044(2) 0.058(2) 0.123(4) -0.040(2) -0.038(2) 0.0129(18)
C23' 0.047(4) 0.056(4) 0.050(4) 0.022(3) -0.012(3) -0.020(3)
C24' 0.057(4) 0.046(4) 0.043(3) 0.019(3) -0.010(3) -0.017(3)
N2 0.060(2) 0.042(2) 0.149(4) -0.024(2) -0.058(3) 0.0071(17)
C25' 0.047(3) 0.052(4) 0.026(3) 0.009(3) 0.004(2) -0.016(3)
C26' 0.051(4) 0.053(4) 0.029(3) 0.002(3) 0.009(3) -0.016(3)

loop_
_atom_type_symbol
_atom_type_description
_atom_type_scat_dispersion_real
_atom_type_scat_dispersion_imag
_atom_type_scat_source
C C 0.0033 0.0016 'International Tables Vol C Tables 4.2.6.8 and 6.1.1.4'
H H 0.0000 0.0000 'International Tables Vol C Tables 4.2.6.8 and 6.1.1.4'
N N 0.0061 0.0033 'International Tables Vol C Tables 4.2.6.8 and 6.1.1.4'
O O 0.0106 0.0060 'International Tables Vol C Tables 4.2.6.8 and 6.1.1.4'

loop_
_geom_angle_atom_site_label_1
_geom_angle_atom_site_label_2
_geom_angle_atom_site_label_3
_geom_angle
_geom_angle_site_symmetry_1
_geom_angle_site_symmetry_3
C3 C2 C15 114.1(2) . 2_586
C3 C2 C1 113.1(2) . .
C15 C2 C1 109.7(2) 2_586 .
C8 C3 C4 116.1(2) . .
C8 C3 C2 123.2(2) . .
C4 C3 C2 120.5(2) . .
O1 C4 C5 120.4(2) . .
O1 C4 C3 118.3(2) . .
C5 C4 C3 121.3(2) . .
C6 C5 C4 120.8(2) . .
O2 C6 C5 122.3(2) . .
O2 C6 C7 117.4(2) . .
C5 C6 C7 120.3(2) . .
C8 C7 C6 117.0(2) . .
C8 C7 C9 123.7(2) . .
C6 C7 C9 119.3(2) . .
C7 C8 C3 124.5(2) . .
C7 C9 C11 112.4(2) . .
C7 C9 C10 112.9(2) . .
C11 C9 C10 111.4(2) . .
C12 C11 C16 116.9(2) . .
C12 C11 C9 120.2(2) . .
C16 C11 C9 122.9(2) . .
O3 C12 C13 120.8(2) . .
O3 C12 C11 117.8(2) . .
C13 C12 C11 121.4(2) . .
C12 C13 C14 119.5(2) . .
C13 C14 O4 120.0(2) . .
C13 C14 C15 122.0(2) . .
O4 C14 C15 118.0(2) . .
C14 C15 C16 116.8(2) . .
C14 C15 C2 119.1(2) . 2_586
C16 C15 C2 124.0(2) . 2_586
C15 C16 C11 123.3(2) . .
C21' C17 N1 81.2(8) . .
C21' C17 C18 100.7(12) . .
N1 C17 C18 129.3(8) . .
C21' C17 C17' 123.4(9) . .
N1 C17 C17' 51.3(5) . .
C18 C17 C17' 90.5(8) . .
C21' C17 C20' 59.1(9) . .
N1 C17 C20' 120.7(9) . .
C18 C17 C20' 41.9(6) . .
C17' C17 C20' 116.5(6) . .
C21' C17 C18' 124.1(9) . .
N1 C17 C18' 89.7(7) . .
C18 C17 C18' 47.1(6) . .
C17' C17 C18' 43.5(4) . .
C20' C17 C18' 80.4(4) . .
C19 C18 C20' 95.7(12) . .
C19 C18 C17 127.6(8) . .
C20' C18 C17 77.4(10) . .
C19 C18 C18' 59.0(7) . .
C20' C18 C18' 132.0(9) . .
C17 C18 C18' 87.3(8) . .
C19 C18 C21' 117.0(9) . .
C20' C18 C21' 46.4(6) . .
C17 C18 C21' 31.3(7) . .
C18' C18 C21' 105.9(5) . .
C21 C20 C18' 85.5(5) . .
C21 C20 C19 112.7(5) . .
C18' C20 C19 48.5(3) . .
C20 C21 C17' 95.6(6) . .
C20 C21 N1 121.7(5) . .
C17' C21 N1 48.9(4) . .
C20 C21 C18' 51.3(4) . .
C17' C21 C18' 44.3(4) . .
N1 C21 C18' 80.7(4) . .
C22 C23 C26' 67.8(4) . .
C22 C23 C23' 70.3(4) . .
C26' C23 C23' 133.4(6) . .
C22 C23 C24 128.0(5) . .
C26' C23 C24 97.4(5) . .
C23' C23 C24 92.6(5) . .
C22 C23 C25' 104.8(5) . .
C26' C23 C25' 52.6(4) . .
C23' C23 C25' 123.8(5) . .
C24 C23 C25' 44.9(4) . .
C22 C23 C24' 106.7(5) . .
C26' C23 C24' 125.4(5) . .
C23' C23 C24' 51.5(4) . .
C24 C23 C24' 41.2(4) . .
C25' C23 C24' 80.2(4) . .
N2 C24 C24' 79.6(6) . .
N2 C24 C25' 79.0(6) . .
C24' C24 C25' 139.8(6) . .
N2 C24 C23 131.7(6) . .
C24' C24 C23 87.5(6) . .
C25' C24 C23 81.9(5) . .
N2 C24 C23' 109.2(6) . .
C24' C24 C23' 45.7(4) . .
C25' C24 C23' 112.7(5) . .
C23 C24 C23' 41.9(4) . .
N2 C24 C26' 108.3(5) . .
C24' C24 C26' 115.2(5) . .
C25' C24 C26' 43.3(4) . .
C23 C24 C26' 38.6(3) . .
C23' C24 C26' 73.1(3) . .
C26 C25 N2 115.1(4) . .
C26 C25 C25 84.1(5) . 2_677
N2 C25 C25 157.1(6) . 2_677
C25 C26 C22 116.6(4) . .
C17 N1 C17' 81.4(8) . .
C17 N1 C21' 44.5(7) . .
C17' N1 C21' 118.3(4) . .
C17 N1 C21 110.0(5) . .
C17' N1 C21 58.8(5) . .
C21' N1 C21 107.2(4) . .
N1 C17' C18' 124.0(5) . .
N1 C17' C21 72.3(5) . .
C18' C17' C21 90.7(6) . .
N1 C17' C17 47.3(4) . .
C18' C17' C17 85.6(5) . .
C21 C17' C17 98.1(7) . .
C19 C18' C17' 123.8(6) . .
C19 C18' C18 42.9(5) . .
C17' C18' C18 96.4(6) . .
C19 C18' C20 67.4(5) . .
C17' C18' C20 88.2(6) . .
C18 C18' C20 97.0(7) . .
C19 C18' C21 95.3(5) . .
C17' C18' C21 45.0(4) . .
C18 C18' C21 98.0(6) . .
C20 C18' C21 43.3(3) . .
C19 C18' C17 81.2(6) . .
C17' C18' C17 51.0(4) . .
C18 C18' C17 45.6(5) . .
C20 C18' C17 96.6(5) . .
C21 C18' C17 68.4(4) . .
C18 C19 C18' 78.1(9) . .
C18 C19 C22 127.1(7) . .
C18' C19 C22 125.2(5) . .
C18 C19 C20' 43.9(9) . .
C18' C19 C20' 110.0(5) . .
C22 C19 C20' 120.9(4) . .
C18 C19 C20 118.4(6) . .
C18' C19 C20 64.2(5) . .
C22 C19 C20 114.4(5) . .
C20' C19 C20 106.7(4) . .
C18 C20' C21' 98.7(8) . .
C18 C20' C19 40.3(6) . .
C21' C20' C19 117.2(5) . .
C18 C20' C17 60.7(8) . .
C21' C20' C17 38.3(4) . .
C19 C20' C17 88.2(6) . .
C17 C21' C20' 82.5(8) . .
C17 C21' N1 54.2(6) . .
C20' C21' N1 118.8(5) . .
C17 C21' C18 48.0(7) . .
C20' C21' C18 34.9(4) . .
N1 C21' C18 89.1(5) . .
C23 C22 C26' 58.9(4) . .
C23 C22 C23' 59.1(4) . .
C26' C22 C23' 115.0(5) . .
C23 C22 C19 131.8(6) . .
C26' C22 C19 117.2(4) . .
C23' C22 C19 117.3(4) . .
C23 C22 C26 110.4(4) . .
C26' C22 C26 90.1(4) . .
C23' C22 C26 93.9(4) . .
C19 C22 C26 117.8(5) . .
C23 C23' C24' 82.1(6) . .
C23 C23' C22 50.6(4) . .
C24' C23' C22 115.4(6) . .
C23 C23' C24 45.5(4) . .
C24' C23' C24 36.7(4) . .
C22 C23' C24 84.7(4) . .
C24 C24' N2 44.3(4) . .
C24 C24' C23' 97.6(7) . .
N2 C24' C23' 122.8(6) . .
C24 C24' C23 51.3(5) . .
N2 C24' C23 85.8(5) . .
C23' C24' C23 46.4(4) . .
C24 N2 C24' 56.1(5) . .
C24 N2 C25' 57.9(5) . .
C24' N2 C25' 106.5(5) . .
C24 N2 C25 118.0(5) . .
C24' N2 C25 95.2(4) . .
C25' N2 C25 89.1(4) . .
C24 C25' C26' 99.1(6) . .
C24 C25' N2 43.1(4) . .
C26' C25' N2 124.7(6) . .
C24 C25' C23 53.2(4) . .
C26' C25' C23 46.0(4) . .
N2 C25' C23 87.2(4) . .
C23 C26' C22 53.3(4) . .
C23 C26' C25' 81.3(5) . .
C22 C26' C25' 115.6(6) . .
C23 C26' C24 43.9(4) . .
C22 C26' C24 85.0(4) . .
C25' C26' C24 37.5(4) . .

loop_
_geom_bond_atom_site_label_1
_geom_bond_atom_site_label_2
_geom_bond_distance
_geom_bond_site_symmetry_2
O1 C4 1.377(3) .
O2 C6 1.363(3) .
O3 C12 1.377(3) .
O4 C14 1.385(3) .
C1 C2 1.544(4) .
C2 C3 1.512(3) .
C2 C15 1.517(3) 2_586
C3 C8 1.395(3) .
C3 C4 1.401(3) .
C4 C5 1.386(4) .
C5 C6 1.381(3) .
C6 C7 1.410(3) .
C7 C8 1.386(3) .
C7 C9 1.512(3) .
C9 C11 1.523(4) .
C9 C10 1.552(4) .
C11 C12 1.393(3) .
C11 C16 1.397(3) .
C12 C13 1.380(4) .
C13 C14 1.381(4) .
C14 C15 1.387(3) .
C15 C16 1.392(3) .
C15 C2 1.517(3) 2_586
C17 C21' 1.009(14) .
C17 N1 1.168(8) .
C17 C18 1.442(13) .
C17 C17' 1.571(14) .
C17 C20' 1.614(13) .
C17 C18' 2.017(13) .
C18 C19 1.030(10) .
C18 C20' 1.104(14) .
C18 C18' 1.480(14) .
C18 C21' 1.907(14) .
C20 C21 1.370(8) .
C20 C18' 1.559(10) .
C20 C19 1.598(8) .
C21 C17' 1.408(10) .
C21 N1 1.568(7) .
C21 C18' 1.992(10) .
C23 C22 1.185(7) .
C23 C26' 1.267(9) .
C23 C23' 1.316(9) .
C23 C24 1.407(8) .
C23 C25' 1.740(8) .
C23 C24' 1.801(9) .
C24 N2 1.000(7) .
C24 C24' 1.188(9) .
C24 C25' 1.241(9) .
C24 C23' 1.970(10) .
C24 C26' 2.012(9) .
C25 C26 1.370(8) .
C25 N2 1.610(8) .
C25 C25 1.686(11) 2_677
C26 C22 1.688(8) .
N1 C17' 1.240(7) .
N1 C21' 1.422(7) .
C17' C18' 1.393(9) .
C18' C19 1.296(7) .
C19 C22 1.483(5) .
C19 C20' 1.583(8) .
C20' C21' 1.397(9) .
C22 C26' 1.369(8) .
C22 C23' 1.444(8) .
C23' C24' 1.423(8) .
C24' N2 1.408(7) .
N2 C25' 1.438(8) .
C25' C26' 1.399(8) .

loop_
_geom_hbond_atom_site_label_D
_geom_hbond_atom_site_label_H
_geom_hbond_atom_site_label_A
_geom_hbond_distance_DH
_geom_hbond_distance_HA
_geom_hbond_distance_DA
_geom_hbond_angle_DHA
_geom_hbond_site_symmetry_A
O3 H3 O1 0.98(5) 1.80(5) 2.765(3) 165(4) 1_545
O2 H2 N1 0.90(5) 1.92(5) 2.800(3) 165(4) 2_787
O1 H1 N2 0.94(5) 1.78(5) 2.699(4) 166(4) 1_565
O4 H4 O4 0.71(8) 2.28(7) 2.798(4) 131(8) 2_676
